data_7210762
loop_
_publ_author_name
'Panini, Piyush'
'Chopra, Deepak'

_publ_section_title
;
 Quantitative insights into energy contributions of intermolecular
 interactions in fluorine and trifluoromethyl substituted isomeric
 N-phenylacetamides and N-methylbenzamides
;
_journal_issue 18
_journal_name_full CrystEngComm
_journal_page_first 3711
_journal_paper_doi 10.1039/c3ce40111a
_journal_volume 15
_journal_year 2013
_chemical_formula_moiety 'C8 H8 F N O'
_chemical_formula_sum 'C8 H8 F N O'
_chemical_formula_weight 153.15
_space_group_IT_number 2
_symmetry_cell_setting triclinic
_symmetry_Int_Tables_number 2
_symmetry_space_group_name_Hall '-P 1'
_symmetry_space_group_name_H-M 'P -1'
_atom_sites_solution_hydrogens geom
_atom_sites_solution_primary direct
_atom_sites_solution_secondary difmap
_audit_creation_method SHELXL-97
_cell_angle_alpha 88.856(6)
_cell_angle_beta 85.667(6)
_cell_angle_gamma 75.912(7)
_cell_formula_units_Z 4
_cell_length_a 7.4896(10)
_cell_length_b 9.7758(13)
_cell_length_c 10.3578(13)
_cell_measurement_reflns_used 1117
_cell_measurement_temperature 100(2)
_cell_measurement_theta_max 26.73
_cell_measurement_theta_min 2.81
_cell_volume 733.45(17)
_computing_structure_refinement 'SHELXL-97 (Sheldrick, 1997)'
_computing_structure_solution 'SHELXS-97 (Sheldrick, 1990)'
_diffrn_ambient_temperature 100(2)
_diffrn_measured_fraction_theta_full 0.983
_diffrn_measured_fraction_theta_max 0.983
_diffrn_radiation_monochromator graphite
_diffrn_radiation_source 'fine-focus sealed tube'
_diffrn_radiation_type MoK\a
_diffrn_radiation_wavelength 0.71073
_diffrn_reflns_av_R_equivalents 0.0000
_diffrn_reflns_av_sigmaI/netI 0.0467
_diffrn_reflns_limit_h_max 8
_diffrn_reflns_limit_h_min -8
_diffrn_reflns_limit_k_max 11
_diffrn_reflns_limit_k_min -11
_diffrn_reflns_limit_l_max 12
_diffrn_reflns_limit_l_min 0
_diffrn_reflns_number 2740
_diffrn_reflns_theta_full 25.00
_diffrn_reflns_theta_max 25.00
_diffrn_reflns_theta_min 1.97
_exptl_absorpt_coefficient_mu 0.109
_exptl_absorpt_correction_T_max 0.9891
_exptl_absorpt_correction_T_min 0.9575
_exptl_absorpt_correction_type multi-scan
_exptl_absorpt_process_details TWINABS
_exptl_crystal_colour colourless
_exptl_crystal_density_diffrn 1.387
_exptl_crystal_density_method 'not measured'
_exptl_crystal_description plate
_exptl_crystal_F_000 320
_exptl_crystal_size_max 0.40
_exptl_crystal_size_mid 0.24
_exptl_crystal_size_min 0.10
_refine_diff_density_max 0.438
_refine_diff_density_min -0.281
_refine_diff_density_rms 0.072
_refine_ls_extinction_coef 0.034(7)
_refine_ls_extinction_expression Fc^*^=kFc[1+0.001xFc^2^\l^3^/sin(2\q)]^-1/4^
_refine_ls_extinction_method SHELXL
_refine_ls_goodness_of_fit_ref 1.128
_refine_ls_hydrogen_treatment constr
_refine_ls_matrix_type full
_refine_ls_number_parameters 212
_refine_ls_number_reflns 2740
_refine_ls_number_restraints 0
_refine_ls_restrained_S_all 1.128
_refine_ls_R_factor_all 0.0544
_refine_ls_R_factor_gt 0.0501
_refine_ls_shift/su_max 0.000
_refine_ls_shift/su_mean 0.000
_refine_ls_structure_factor_coef Fsqd
_refine_ls_weighting_details 'calc w=1/[\s^2^(Fo^2^)+(0.0969P)^2^+0.1274P] where P=(Fo^2^+2Fc^2^)/3'
_refine_ls_weighting_scheme calc
_refine_ls_wR_factor_gt 0.1562
_refine_ls_wR_factor_ref 0.1600
_reflns_number_gt 2409
_reflns_number_total 2740
_reflns_threshold_expression >2sigma(I)
_cod_data_source_file c3ce40111a.txt
_cod_data_source_block BZ-1
_cod_depositor_comments
;
The following automatic conversions were performed:

'_symmetry_cell_setting' value 'Triclinic' changed to 'triclinic'
according to /home/saulius/struct/CIF-dictionaries/cif_core.dic
dictionary named 'cif_core.dic' version 2.4.2 from 2011-04-26.

Automatic conversion script
Id: cif_fix_values 1891 2012-01-12 08:04:46Z andrius 

The following automatic conversions were performed:

data name '_iucr_refine_instruction_details' was replaced with
'_iucr_refine_instructions_details' as specified in the replacement
file 'data/replacement-values/replacement_tags.lst'.

Automatic conversion script
Id: cif_correct_tags 9268 2022-04-12 08:56:07Z antanas 
;
_cod_database_code 7210762

loop_
_symmetry_equiv_pos_as_xyz
'x, y, z'
'-x, -y, -z'

loop_
_atom_site_label
_atom_site_type_symbol
_atom_site_fract_x
_atom_site_fract_y
_atom_site_fract_z
_atom_site_U_iso_or_equiv
_atom_site_adp_type
_atom_site_occupancy
_atom_site_symmetry_multiplicity
_atom_site_calc_flag
_atom_site_refinement_flags
_atom_site_disorder_assembly
_atom_site_disorder_group
O1 O 0.7000(2) 0.68878(14) 0.30961(15) 0.0333(4) Uani 1 1 d . A .
O2 O 0.7149(2) 0.18850(14) 0.20581(15) 0.0327(4) Uani 1 1 d . B .
N1 N 0.7620(2) 0.46420(18) 0.24038(17) 0.0262(4) Uani 1 1 d . A .
H1 H 0.7934 0.3763 0.2605 0.031 Uiso 1 1 calc R . .
N2 N 0.7627(2) -0.03736(17) 0.27215(16) 0.0248(4) Uani 1 1 d . B .
H2 H 0.7844 -0.1246 0.2504 0.030 Uiso 1 1 calc R . .
F1A F 0.94161(18) 0.28292(12) 0.42276(12) 0.0291(4) Uani 0.920(2) 1 d P A -1
C1A C 0.7501(3) 0.5110(2) 0.4707(2) 0.0234(5) Uani 0.920(2) 1 d P A -1
C2A C 0.6622(3) 0.6046(2) 0.5685(2) 0.0289(5) Uani 0.920(2) 1 d P A -1
H2A H 0.5974 0.6946 0.5462 0.035 Uiso 0.920(2) 1 calc PR A -1
C3A C 0.6686(3) 0.5676(2) 0.6974(2) 0.0327(5) Uani 0.920(2) 1 d P A -1
H3A H 0.6086 0.6321 0.7608 0.039 Uiso 0.920(2) 1 calc PR A -1
C4A C 0.7643(3) 0.4342(2) 0.7323(2) 0.0343(5) Uani 0.920(2) 1 d P A -1
H4A H 0.7685 0.4090 0.8193 0.041 Uiso 0.920(2) 1 calc PR A -1
C5A C 0.8539(3) 0.3382(2) 0.6383(2) 0.0303(5) Uani 0.920(2) 1 d P A -1
H5A H 0.9180 0.2480 0.6610 0.036 Uiso 0.920(2) 1 calc PR A -1
C6A C 0.8465(3) 0.3786(2) 0.5110(2) 0.0248(5) Uani 0.920(2) 1 d P A -1
F2A F 0.93893(18) -0.21456(12) 0.07210(12) 0.0295(4) Uani 0.921(2) 1 d P B -1
C9A C 0.7483(3) 0.0156(2) 0.0433(2) 0.0234(5) Uani 0.921(2) 1 d P B -1
C10A C 0.6569(3) 0.1122(2) -0.0450(2) 0.0277(5) Uani 0.921(2) 1 d P B -1
H10A H 0.5967 0.2025 -0.0168 0.033 Uiso 0.921(2) 1 calc PR B -1
C11A C 0.6531(3) 0.0774(2) -0.1731(2) 0.0326(5) Uani 0.921(2) 1 d P B -1
H11A H 0.5902 0.1434 -0.2300 0.039 Uiso 0.921(2) 1 calc PR B -1
C12A C 0.7436(3) -0.0564(2) -0.2164(2) 0.0353(6) Uani 0.921(2) 1 d P B -1
H12A H 0.7404 -0.0805 -0.3024 0.042 Uiso 0.921(2) 1 calc PR B -1
C13A C 0.8387(3) -0.1542(2) -0.1325(2) 0.0317(5) Uani 0.921(2) 1 d P B -1
H13A H 0.9010 -0.2438 -0.1614 0.038 Uiso 0.921(2) 1 calc PR B -1
C14A C 0.8395(3) -0.1170(2) -0.0058(2) 0.0253(5) Uani 0.921(2) 1 d P B -1
F1B F 0.582(2) 0.7318(14) 0.5345(14) 0.0291(4) Uani 0.080(2) 1 d P A -2
C1B C 0.7501(3) 0.5110(2) 0.4707(2) 0.0234(5) Uani 0.080(2) 1 d P A -2
C6B C 0.6622(3) 0.6046(2) 0.5685(2) 0.0289(5) Uani 0.080(2) 1 d P A -2
C5B C 0.6686(3) 0.5676(2) 0.6974(2) 0.0327(5) Uani 0.080(2) 1 d P A -2
H5B H 0.6086 0.6321 0.7608 0.039 Uiso 0.080(2) 1 calc PR A -2
C4B C 0.7643(3) 0.4342(2) 0.7323(2) 0.0343(5) Uani 0.080(2) 1 d P A -2
H4B H 0.7685 0.4090 0.8193 0.041 Uiso 0.080(2) 1 calc PR A -2
C3B C 0.8539(3) 0.3382(2) 0.6383(2) 0.0303(5) Uani 0.080(2) 1 d P A -2
H3B H 0.9180 0.2480 0.6610 0.036 Uiso 0.080(2) 1 calc PR A -2
C2B C 0.8465(3) 0.3786(2) 0.5110(2) 0.0248(5) Uani 0.080(2) 1 d P A -2
H2B H 0.9089 0.3142 0.4482 0.030 Uiso 0.080(2) 1 calc PR A -2
F2B F 0.566(2) 0.2396(14) -0.0011(15) 0.0295(4) Uani 0.079(2) 1 d P B -2
C9B C 0.7483(3) 0.0156(2) 0.0433(2) 0.0234(5) Uani 0.079(2) 1 d P B -2
C14B C 0.6569(3) 0.1122(2) -0.0450(2) 0.0277(5) Uani 0.079(2) 1 d P B -2
C13B C 0.6531(3) 0.0774(2) -0.1731(2) 0.0326(5) Uani 0.079(2) 1 d P B -2
H13B H 0.5902 0.1434 -0.2300 0.039 Uiso 0.079(2) 1 calc PR B -2
C12B C 0.7436(3) -0.0564(2) -0.2164(2) 0.0353(6) Uani 0.079(2) 1 d P B -2
H12B H 0.7404 -0.0805 -0.3024 0.042 Uiso 0.079(2) 1 calc PR B -2
C11B C 0.8387(3) -0.1542(2) -0.1325(2) 0.0317(5) Uani 0.079(2) 1 d P B -2
H11B H 0.9010 -0.2438 -0.1614 0.038 Uiso 0.079(2) 1 calc PR B -2
C10B C 0.8395(3) -0.1170(2) -0.0058(2) 0.0253(5) Uani 0.079(2) 1 d P B -2
H10B H 0.9039 -0.1832 0.0502 0.030 Uiso 0.079(2) 1 calc PR B -2
C7 C 0.7365(3) 0.5611(2) 0.3332(2) 0.0247(5) Uani 1 1 d . . .
C8 C 0.7377(3) 0.5044(2) 0.1067(2) 0.0338(6) Uani 1 1 d . . .
H8A H 0.6133 0.5578 0.0986 0.051 Uiso 1 1 calc R A .
H8B H 0.7619 0.4212 0.0541 0.051 Uiso 1 1 calc R . .
H8C H 0.8218 0.5608 0.0786 0.051 Uiso 1 1 calc R . .
C15 C 0.7422(3) 0.06171(19) 0.1806(2) 0.0236(5) Uani 1 1 d . . .
C16 C 0.7491(3) -0.0002(2) 0.4079(2) 0.0321(5) Uani 1 1 d . . .
H16A H 0.8447 0.0459 0.4238 0.048 Uiso 1 1 calc R B .
H16B H 0.7627 -0.0841 0.4597 0.048 Uiso 1 1 calc R . .
H16C H 0.6308 0.0622 0.4300 0.048 Uiso 1 1 calc R . .

loop_
_atom_site_aniso_label
_atom_site_aniso_U_11
_atom_site_aniso_U_22
_atom_site_aniso_U_33
_atom_site_aniso_U_23
_atom_site_aniso_U_13
_atom_site_aniso_U_12
O1 0.0411(9) 0.0147(8) 0.0455(9) 0.0039(6) -0.0102(7) -0.0075(6)
O2 0.0405(9) 0.0142(8) 0.0442(9) -0.0022(6) -0.0048(7) -0.0074(6)
N1 0.0323(10) 0.0153(9) 0.0312(9) 0.0025(7) -0.0047(7) -0.0059(7)
N2 0.0320(10) 0.0119(8) 0.0315(9) -0.0019(7) -0.0065(7) -0.0060(7)
F1A 0.0337(8) 0.0181(7) 0.0321(7) -0.0029(5) -0.0037(6) 0.0009(5)
C1A 0.0223(11) 0.0149(11) 0.0352(11) -0.0007(8) -0.0048(8) -0.0082(8)
C2A 0.0262(11) 0.0198(11) 0.0415(12) -0.0050(9) -0.0034(9) -0.0065(8)
C3A 0.0300(12) 0.0323(13) 0.0366(12) -0.0112(9) 0.0018(9) -0.0095(9)
C4A 0.0317(13) 0.0411(14) 0.0328(11) 0.0014(10) -0.0043(9) -0.0133(10)
C5A 0.0284(12) 0.0235(11) 0.0393(12) 0.0044(9) -0.0056(9) -0.0063(9)
C6A 0.0229(11) 0.0174(10) 0.0348(11) -0.0046(8) -0.0009(8) -0.0060(8)
F2A 0.0331(8) 0.0182(7) 0.0349(8) 0.0015(5) -0.0046(6) -0.0009(5)
C9A 0.0208(11) 0.0172(11) 0.0359(11) 0.0016(8) -0.0034(8) -0.0113(8)
C10A 0.0255(11) 0.0210(11) 0.0386(12) 0.0034(9) -0.0044(9) -0.0089(8)
C11A 0.0262(12) 0.0373(13) 0.0368(12) 0.0104(10) -0.0068(9) -0.0119(9)
C12A 0.0349(13) 0.0430(14) 0.0312(11) -0.0013(10) -0.0018(9) -0.0158(11)
C13A 0.0286(11) 0.0301(12) 0.0364(12) -0.0061(9) 0.0022(9) -0.0083(9)
C14A 0.0223(10) 0.0185(11) 0.0363(11) 0.0038(8) -0.0032(8) -0.0073(8)
F1B 0.0337(8) 0.0181(7) 0.0321(7) -0.0029(5) -0.0037(6) 0.0009(5)
C1B 0.0223(11) 0.0149(11) 0.0352(11) -0.0007(8) -0.0048(8) -0.0082(8)
C6B 0.0262(11) 0.0198(11) 0.0415(12) -0.0050(9) -0.0034(9) -0.0065(8)
C5B 0.0300(12) 0.0323(13) 0.0366(12) -0.0112(9) 0.0018(9) -0.0095(9)
C4B 0.0317(13) 0.0411(14) 0.0328(11) 0.0014(10) -0.0043(9) -0.0133(10)
C3B 0.0284(12) 0.0235(11) 0.0393(12) 0.0044(9) -0.0056(9) -0.0063(9)
C2B 0.0229(11) 0.0174(10) 0.0348(11) -0.0046(8) -0.0009(8) -0.0060(8)
F2B 0.0331(8) 0.0182(7) 0.0349(8) 0.0015(5) -0.0046(6) -0.0009(5)
C9B 0.0208(11) 0.0172(11) 0.0359(11) 0.0016(8) -0.0034(8) -0.0113(8)
C14B 0.0255(11) 0.0210(11) 0.0386(12) 0.0034(9) -0.0044(9) -0.0089(8)
C13B 0.0262(12) 0.0373(13) 0.0368(12) 0.0104(10) -0.0068(9) -0.0119(9)
C12B 0.0349(13) 0.0430(14) 0.0312(11) -0.0013(10) -0.0018(9) -0.0158(11)
C11B 0.0286(11) 0.0301(12) 0.0364(12) -0.0061(9) 0.0022(9) -0.0083(9)
C10B 0.0223(10) 0.0185(11) 0.0363(11) 0.0038(8) -0.0032(8) -0.0073(8)
C7 0.0212(10) 0.0156(11) 0.0385(12) 0.0007(8) -0.0060(9) -0.0057(8)
C8 0.0467(14) 0.0219(12) 0.0337(12) 0.0025(9) -0.0061(10) -0.0094(10)
C15 0.0197(10) 0.0141(11) 0.0377(11) -0.0005(8) -0.0044(8) -0.0048(8)
C16 0.0421(14) 0.0212(12) 0.0326(12) -0.0031(9) -0.0034(10) -0.0066(10)

loop_
_atom_type_symbol
_atom_type_description
_atom_type_scat_dispersion_real
_atom_type_scat_dispersion_imag
_atom_type_scat_source
C C 0.0033 0.0016 'International Tables Vol C Tables 4.2.6.8 and 6.1.1.4'
H H 0.0000 0.0000 'International Tables Vol C Tables 4.2.6.8 and 6.1.1.4'
N N 0.0061 0.0033 'International Tables Vol C Tables 4.2.6.8 and 6.1.1.4'
O O 0.0106 0.0060 'International Tables Vol C Tables 4.2.6.8 and 6.1.1.4'
F F 0.0171 0.0103 'International Tables Vol C Tables 4.2.6.8 and 6.1.1.4'

loop_
_geom_angle_atom_site_label_1
_geom_angle_atom_site_label_2
_geom_angle_atom_site_label_3
_geom_angle
C7 N1 C8 121.14(18)
C7 N1 H1 119.4
C8 N1 H1 119.4
C15 N2 C16 120.94(17)
C15 N2 H2 119.5
C16 N2 H2 119.5
C2A C1A C6A 116.08(19)
C2A C1A C7 118.06(19)
C6A C1A C7 125.85(19)
C3A C2A C1A 121.9(2)
C3A C2A H2A 119.1
C1A C2A H2A 119.1
C2A C3A C4A 119.8(2)
C2A C3A H3A 120.1
C4A C3A H3A 120.1
C3A C4A C5A 120.2(2)
C3A C4A H4A 119.9
C5A C4A H4A 119.9
C6A C5A C4A 118.6(2)
C6A C5A H5A 120.7
C4A C5A H5A 120.7
F1A C6A C5A 116.53(18)
F1A C6A C1A 120.07(18)
C5A C6A C1A 123.4(2)
C10A C9A C14A 116.23(19)
C10A C9A C15 118.10(19)
C14A C9A C15 125.66(18)
C11A C10A C9A 121.8(2)
C11A C10A H10A 119.1
C9A C10A H10A 119.1
C10A C11A C12A 119.6(2)
C10A C11A H11A 120.2
C12A C11A H11A 120.2
C13A C12A C11A 120.3(2)
C13A C12A H12A 119.8
C11A C12A H12A 119.8
C14A C13A C12A 118.8(2)
C14A C13A H13A 120.6
C12A C13A H13A 120.6
F2A C14A C13A 116.80(18)
F2A C14A C9A 119.94(18)
C13A C14A C9A 123.24(19)
O1 C7 N1 122.40(19)
O1 C7 C1A 119.67(19)
N1 C7 C1A 117.92(17)
N1 C8 H8A 109.5
N1 C8 H8B 109.5
H8A C8 H8B 109.5
N1 C8 H8C 109.5
H8A C8 H8C 109.5
H8B C8 H8C 109.5
O2 C15 N2 122.43(19)
O2 C15 C9A 119.80(18)
N2 C15 C9A 117.75(16)
N2 C16 H16A 109.5
N2 C16 H16B 109.5
H16A C16 H16B 109.5
N2 C16 H16C 109.5
H16A C16 H16C 109.5
H16B C16 H16C 109.5

loop_
_geom_bond_atom_site_label_1
_geom_bond_atom_site_label_2
_geom_bond_distance
O1 C7 1.234(2)
O2 C15 1.236(2)
N1 C7 1.334(3)
N1 C8 1.444(3)
N1 H1 0.8600
N2 C15 1.332(3)
N2 C16 1.449(3)
N2 H2 0.8600
F1A C6A 1.352(2)
C1A C2A 1.393(3)
C1A C6A 1.393(3)
C1A C7 1.500(3)
C2A C3A 1.378(3)
C2A H2A 0.9300
C3A C4A 1.382(3)
C3A H3A 0.9300
C4A C5A 1.382(3)
C4A H4A 0.9300
C5A C6A 1.370(3)
C5A H5A 0.9300
F2A C14A 1.353(2)
C9A C10A 1.393(3)
C9A C14A 1.396(3)
C9A C15 1.494(3)
C10A C11A 1.381(3)
C10A H10A 0.9300
C11A C12A 1.385(3)
C11A H11A 0.9300
C12A C13A 1.380(3)
C12A H12A 0.9300
C13A C14A 1.369(3)
C13A H13A 0.9300
C8 H8A 0.9600
C8 H8B 0.9600
C8 H8C 0.9600
C16 H16A 0.9600
C16 H16B 0.9600
C16 H16C 0.9600

loop_
_geom_torsion_atom_site_label_1
_geom_torsion_atom_site_label_2
_geom_torsion_atom_site_label_3
_geom_torsion_atom_site_label_4
_geom_torsion
C6A C1A C2A C3A -0.7(3)
C7 C1A C2A C3A -179.63(19)
C1A C2A C3A C4A 0.0(3)
C2A C3A C4A C5A 0.2(3)
C3A C4A C5A C6A 0.4(3)
C4A C5A C6A F1A 177.70(17)
C4A C5A C6A C1A -1.2(3)
C2A C1A C6A F1A -177.54(17)
C7 C1A C6A F1A 1.3(3)
C2A C1A C6A C5A 1.3(3)
C7 C1A C6A C5A -179.85(19)
C14A C9A C10A C11A 1.5(3)
C15 C9A C10A C11A -178.93(18)
C9A C10A C11A C12A -0.6(3)
C10A C11A C12A C13A -0.6(3)
C11A C12A C13A C14A 0.9(3)
C12A C13A C14A F2A -178.04(17)
C12A C13A C14A C9A 0.1(3)
C10A C9A C14A F2A 176.84(17)
C15 C9A C14A F2A -2.7(3)
C10A C9A C14A C13A -1.3(3)
C15 C9A C14A C13A 179.19(19)
C8 N1 C7 O1 -3.5(3)
C8 N1 C7 C1A 175.40(19)
C2A C1A C7 O1 21.6(3)
C6A C1A C7 O1 -157.23(19)
C2A C1A C7 N1 -157.38(19)
C6A C1A C7 N1 23.8(3)
C16 N2 C15 O2 1.6(3)
C16 N2 C15 C9A -176.83(19)
C10A C9A C15 O2 -24.0(3)
C14A C9A C15 O2 155.52(19)
C10A C9A C15 N2 154.43(19)
C14A C9A C15 N2 -26.0(3)
